data_1508733
loop_
_publ_author_name
'Wang, Ruomeng'
'Bojase, Gomotsang'
'Willis, Anthony C.'
'Paddon-Row, Michael N'
'Sherburn, Michael S.'

_publ_section_title
;
 Nitroso-dienophile additions to dendralenes: a short synthesis of
 branched aminosugars.
;
_journal_issue 22
_journal_name_full 'Organic letters'
_journal_page_first 5652
_journal_page_last 5655
_journal_paper_doi 10.1021/ol302619r
_journal_volume 14
_journal_year 2012
_chemical_absolute_configuration unk
_chemical_compound_source local
_chemical_formula_moiety 'C26 H25 N3 O3'
_chemical_formula_sum 'C26 H25 N3 O3'
_chemical_formula_weight 427.50
_space_group_IT_number 4
_symmetry_cell_setting monoclinic
_symmetry_space_group_name_Hall 'P 2yb'
_symmetry_space_group_name_H-M 'P 1 21 1'
_atom_sites_solution_hydrogens geom
_atom_sites_solution_primary direct
_audit_creation_date 08-08-04
_audit_creation_method CRYSTALS_ver_12.85
_audit_update_record
;
2008-08-04 - Report on C26 H25 N3 O3
             by Anthony C. Willis
             for BJ and Mick Sherburn
2008-08-04 - passes checkcif tests with minor warnings
;
_cell_angle_alpha 90
_cell_angle_beta 97.0025(10)
_cell_angle_gamma 90
_cell_formula_units_Z 4
_cell_length_a 15.6734(4)
_cell_length_b 6.1300(1)
_cell_length_c 22.7367(5)
_cell_measurement_reflns_used 125043
_cell_measurement_temperature 200
_cell_measurement_theta_max 25
_cell_measurement_theta_min 2.6
_cell_volume 2168.20(8)
_computing_cell_refinement 'DENZO/SCALEPACK (Otwinowski & Minor, 1997)'
_computing_data_collection 'COLLECT (Nonius, 1997-2001).'
_computing_data_reduction 'DENZO/SCALEPACK (Otwinowski & Minor, 1997)'
_computing_molecular_graphics
; 
ORTEP-II (Johnson 1976) in teXsan (MSC, 1992-1997)
;
_computing_publication_material 'CRYSTALS (Betteridge et al., 2003)'
_computing_structure_refinement 'CRYSTALS (Betteridge et al., 2003)'
_computing_structure_solution 'SIR92 (Altomare et al., 1994)'
_diffrn_ambient_temperature 200
_diffrn_measured_fraction_theta_full 0.993
_diffrn_measured_fraction_theta_max 0.993
_diffrn_measurement_device 'Nonius KappaCCD'
_diffrn_measurement_device_type Area
_diffrn_measurement_method ' \f and \w scans with CCD '
_diffrn_radiation_monochromator graphite
_diffrn_radiation_type 'Mo K\a'
_diffrn_radiation_wavelength 0.71073
_diffrn_reflns_av_R_equivalents 0.062
_diffrn_reflns_limit_h_max 18
_diffrn_reflns_limit_h_min -18
_diffrn_reflns_limit_k_max 7
_diffrn_reflns_limit_k_min -6
_diffrn_reflns_limit_l_max 27
_diffrn_reflns_limit_l_min -27
_diffrn_reflns_number 32473
_diffrn_reflns_theta_full 25.101
_diffrn_reflns_theta_max 25.101
_diffrn_reflns_theta_min 2.619
_diffrn_standards_number 0
_exptl_absorpt_coefficient_mu 0.087
_exptl_absorpt_correction_T_max 0.993
_exptl_absorpt_correction_T_min 0.971
_exptl_absorpt_correction_type integration
_exptl_absorpt_process_details
;
via Gaussian method (Coppens, 1970) implemented in maXus (2000)
;
_exptl_crystal_colour colourless
_exptl_crystal_density_diffrn 1.310
_exptl_crystal_density_method 'not measured'
_exptl_crystal_description needle
_exptl_crystal_F_000 904
_exptl_crystal_size_max 0.45
_exptl_crystal_size_mid 0.20
_exptl_crystal_size_min 0.08
_refine_diff_density_max 0.24
_refine_diff_density_min -0.24
_refine_ls_extinction_method None
_refine_ls_goodness_of_fit_ref 0.8192
_refine_ls_hydrogen_treatment constr
_refine_ls_matrix_type full
_refine_ls_number_parameters 577
_refine_ls_number_reflns 4229
_refine_ls_number_restraints 1
_refine_ls_R_factor_all 0.0521
_refine_ls_R_factor_gt 0.0321
_refine_ls_shift/su_max 0.000598
_refine_ls_structure_factor_coef Fsqd
_refine_ls_weighting_details
;
 Method= Modified Sheldrick 
 w=1/[\s^2^(F^2^) + ( 0.01P)^2^ + 0.00P] 
 ,where P=(max(Fo^2^,0) + 2Fc^2^)/3 
;
_refine_ls_weighting_scheme calc
_refine_ls_wR_factor_all 0.0682
_refine_ls_wR_factor_gt 0.0639
_refine_ls_wR_factor_ref 0.0682
_reflns_limit_h_max 18
_reflns_limit_h_min -18
_reflns_limit_k_max 7
_reflns_limit_k_min 0
_reflns_limit_l_max 27
_reflns_limit_l_min 0
_reflns_number_gt 3107
_reflns_number_total 4231
_reflns_threshold_expression I>2.0\s(I)
_oxford_diffrn_Wilson_B_factor 3.29
_oxford_diffrn_Wilson_scale 2.54
_oxford_refine_ls_r_factor_ref 0.0521
_oxford_refine_ls_scale 0.6618(10)
_oxford_reflns_number_all 4229
_oxford_reflns_threshold_expression_ref I>-10.0\s(I)
_oxford_structure_analysis_title '8041244 she0825a'
_cod_data_source_file ol302619r_si_002.cif
_cod_data_source_block she0825a
_cod_depositor_comments
;
The following automatic conversions were performed:

'_symmetry_cell_setting' value 'Monoclinic' changed to 'monoclinic'
according to /home/saulius/struct/CIF-dictionaries/cif_core.dic
dictionary named 'cif_core.dic' version 2.4.2 from 2011-04-26.

Automatic conversion script
Id: cif_fix_values 1891 2012-01-12 08:04:46Z andrius 
;
_cod_original_sg_symbol_H-M 'P 1 21 1 '
_cod_database_code 1508733

loop_
_symmetry_equiv_pos_as_xyz
x,y,z
-x,y+1/2,-z

loop_
_atom_site_label
_atom_site_type_symbol
_atom_site_fract_x
_atom_site_fract_y
_atom_site_fract_z
_atom_site_U_iso_or_equiv
_atom_site_occupancy
_atom_site_adp_type
_atom_site_refinement_flags_posn
O1 O 0.05067(9) 0.3944(3) 0.53340(7) 0.0454 1.0000 Uani .
C2 C 0.09964(14) 0.2706(4) 0.49472(10) 0.0408 1.0000 Uani .
C3 C 0.15277(13) 0.4239(4) 0.46103(10) 0.0369 1.0000 Uani .
N4 N 0.20674(11) 0.3140(3) 0.42140(9) 0.0384 1.0000 Uani .
O5 O 0.27810(9) 0.2173(3) 0.45837(7) 0.0381 1.0000 Uani .
C6 C 0.33665(14) 0.3917(4) 0.47609(11) 0.0364 1.0000 Uani .
C7 C 0.40516(14) 0.2890(4) 0.52035(11) 0.0412 1.0000 Uani .
O8 O 0.46228(9) 0.4542(3) 0.54546(7) 0.0407 1.0000 Uani .
N9 N 0.41572(11) 0.5863(3) 0.58407(8) 0.0378 1.0000 Uani .
C10 C 0.35328(14) 0.7155(4) 0.54438(11) 0.0400 1.0000 Uani .
C11 C 0.29235(14) 0.5660(4) 0.50741(10) 0.0346 1.0000 Uani .
C12 C 0.20699(14) 0.5679(4) 0.50428(10) 0.0347 1.0000 Uani .
C13 C 0.15215(15) 0.6813(4) 0.54483(12) 0.0439 1.0000 Uani .
N14 N 0.10614(12) 0.5180(3) 0.57660(9) 0.0434 1.0000 Uani .
C15 C 0.16534(15) 0.1508(4) 0.38332(11) 0.0394 1.0000 Uani .
C16 C 0.08746(15) 0.2035(5) 0.34994(11) 0.0476 1.0000 Uani .
C17 C 0.04703(17) 0.0535(6) 0.31105(12) 0.0543 1.0000 Uani .
C18 C 0.08305(17) -0.1486(5) 0.30406(12) 0.0522 1.0000 Uani .
C19 C 0.15999(17) -0.1997(5) 0.33620(11) 0.0508 1.0000 Uani .
C20 C 0.20184(16) -0.0521(4) 0.37590(11) 0.0428 1.0000 Uani .
C21 C 0.47772(15) 0.7059(4) 0.62217(11) 0.0393 1.0000 Uani .
C22 C 0.55982(15) 0.6262(5) 0.63745(11) 0.0496 1.0000 Uani .
C23 C 0.61818(17) 0.7375(6) 0.67669(12) 0.0605 1.0000 Uani .
C24 C 0.5958(2) 0.9280(6) 0.70145(13) 0.0701 1.0000 Uani .
C25 C 0.5147(2) 1.0072(6) 0.68722(14) 0.0853 1.0000 Uani .
C26 C 0.45487(19) 0.8982(5) 0.64795(13) 0.0651 1.0000 Uani .
C27 C 0.15303(16) 0.3792(4) 0.61859(11) 0.0428 1.0000 Uani .
C28 C 0.23324(16) 0.4351(5) 0.64692(11) 0.0515 1.0000 Uani .
C29 C 0.27601(19) 0.2984(6) 0.68900(13) 0.0638 1.0000 Uani .
C30 C 0.2402(2) 0.1047(6) 0.70352(13) 0.0673 1.0000 Uani .
C31 C 0.1600(2) 0.0484(5) 0.67663(13) 0.0648 1.0000 Uani .
C32 C 0.11625(18) 0.1825(5) 0.63456(12) 0.0545 1.0000 Uani .
O101 O 0.03895(9) 0.7864(3) 0.98508(7) 0.0430 1.0000 Uani .
C102 C 0.10807(13) 0.6638(4) 1.01805(10) 0.0393 1.0000 Uani .
C103 C 0.17751(14) 0.8211(4) 1.04572(10) 0.0358 1.0000 Uani .
N104 N 0.25194(11) 0.7171(3) 1.08003(9) 0.0381 1.0000 Uani .
O105 O 0.30721(9) 0.6354(3) 1.03856(7) 0.0390 1.0000 Uani .
C106 C 0.35114(14) 0.8227(4) 1.01892(10) 0.0376 1.0000 Uani .
C107 C 0.40454(14) 0.7377(4) 0.97269(11) 0.0437 1.0000 Uani .
O108 O 0.44347(9) 0.9178(3) 0.94656(7) 0.0431 1.0000 Uani .
N109 N 0.37648(11) 1.0361(3) 0.90942(8) 0.0367 1.0000 Uani .
C110 C 0.32441(15) 1.1465(4) 0.95065(11) 0.0416 1.0000 Uani .
C111 C 0.28732(14) 0.9828(4) 0.98971(10) 0.0346 1.0000 Uani .
C112 C 0.20541(14) 0.9680(4) 0.99839(10) 0.0346 1.0000 Uani .
C113 C 0.12959(14) 1.0727(4) 0.96212(11) 0.0411 1.0000 Uani .
N114 N 0.06845(11) 0.9053(3) 0.93670(9) 0.0401 1.0000 Uani .
C115 C 0.23378(15) 0.5457(4) 1.11924(10) 0.0369 1.0000 Uani .
C116 C 0.17397(16) 0.5831(5) 1.15823(11) 0.0501 1.0000 Uani .
C117 C 0.15633(18) 0.4233(5) 1.19761(12) 0.0550 1.0000 Uani .
C118 C 0.19773(16) 0.2262(5) 1.19984(11) 0.0484 1.0000 Uani .
C119 C 0.25869(16) 0.1900(5) 1.16201(11) 0.0480 1.0000 Uani .
C120 C 0.27659(15) 0.3483(4) 1.12177(11) 0.0429 1.0000 Uani .
C121 C 0.42028(14) 1.1825(4) 0.87361(10) 0.0367 1.0000 Uani .
C122 C 0.50216(15) 1.1345(5) 0.86029(10) 0.0444 1.0000 Uani .
C123 C 0.54281(16) 1.2794(5) 0.82571(11) 0.0533 1.0000 Uani .
C124 C 0.50364(17) 1.4674(5) 0.80398(12) 0.0542 1.0000 Uani .
C125 C 0.42093(17) 1.5118(5) 0.81592(11) 0.0562 1.0000 Uani .
C126 C 0.37973(16) 1.3690(5) 0.85018(11) 0.0487 1.0000 Uani .
C127 C 0.09150(15) 0.7602(4) 0.89246(11) 0.0406 1.0000 Uani .
C128 C 0.15477(15) 0.8094(5) 0.85687(11) 0.0481 1.0000 Uani .
C129 C 0.17212(17) 0.6649(5) 0.81300(12) 0.0562 1.0000 Uani .
C130 C 0.12790(18) 0.4707(5) 0.80415(12) 0.0564 1.0000 Uani .
C131 C 0.06399(17) 0.4236(5) 0.83863(12) 0.0560 1.0000 Uani .
C132 C 0.04561(15) 0.5655(5) 0.88244(11) 0.0478 1.0000 Uani .
H21 H 0.1386 0.1694 0.5183 0.0480 1.0000 Uiso R
H22 H 0.0571 0.1860 0.4675 0.0489 1.0000 Uiso R
H31 H 0.1124 0.5207 0.4350 0.0439 1.0000 Uiso R
H61 H 0.3613 0.4503 0.4397 0.0419 1.0000 Uiso R
H71 H 0.3800 0.2133 0.5520 0.0490 1.0000 Uiso R
H72 H 0.4422 0.1839 0.5008 0.0489 1.0000 Uiso R
H101 H 0.3216 0.8111 0.5694 0.0474 1.0000 Uiso R
H102 H 0.3835 0.8066 0.5177 0.0475 1.0000 Uiso R
H131 H 0.1854 0.7714 0.5746 0.0514 1.0000 Uiso R
H132 H 0.1086 0.7734 0.5217 0.0507 1.0000 Uiso R
H161 H 0.0636 0.3443 0.3534 0.0560 1.0000 Uiso R
H171 H -0.0058 0.0919 0.2882 0.0628 1.0000 Uiso R
H181 H 0.0567 -0.2511 0.2775 0.0614 1.0000 Uiso R
H191 H 0.1855 -0.3396 0.3316 0.0603 1.0000 Uiso R
H201 H 0.2533 -0.0858 0.3987 0.0506 1.0000 Uiso R
H221 H 0.5753 0.4914 0.6209 0.0603 1.0000 Uiso R
H231 H 0.6738 0.6770 0.6866 0.0724 1.0000 Uiso R
H241 H 0.6361 1.0026 0.7282 0.0821 1.0000 Uiso R
H251 H 0.4983 1.1388 0.7044 0.0990 1.0000 Uiso R
H261 H 0.3984 0.9536 0.6389 0.0757 1.0000 Uiso R
H281 H 0.2574 0.5668 0.6374 0.0609 1.0000 Uiso R
H291 H 0.3314 0.3349 0.7071 0.0768 1.0000 Uiso R
H301 H 0.2705 0.0119 0.7316 0.0806 1.0000 Uiso R
H311 H 0.1338 -0.0840 0.6865 0.0802 1.0000 Uiso R
H321 H 0.0619 0.1430 0.6156 0.0660 1.0000 Uiso R
H1021 H 0.0809 0.5829 1.0494 0.0474 1.0000 Uiso R
H1022 H 0.1333 0.5548 0.9915 0.0474 1.0000 Uiso R
H1031 H 0.1519 0.9147 1.0732 0.0440 1.0000 Uiso R
H1061 H 0.3896 0.8873 1.0532 0.0445 1.0000 Uiso R
H1071 H 0.4518 0.6436 0.9918 0.0526 1.0000 Uiso R
H1072 H 0.3691 0.6566 0.9412 0.0529 1.0000 Uiso R
H1101 H 0.3624 1.2505 0.9758 0.0510 1.0000 Uiso R
H1102 H 0.2784 1.2285 0.9261 0.0513 1.0000 Uiso R
H1131 H 0.0974 1.1664 0.9880 0.0494 1.0000 Uiso R
H1132 H 0.1453 1.1567 0.9290 0.0497 1.0000 Uiso R
H1161 H 0.1456 0.7191 1.1576 0.0622 1.0000 Uiso R
H1171 H 0.1144 0.4501 1.2243 0.0680 1.0000 Uiso R
H1181 H 0.1848 0.1186 1.2274 0.0582 1.0000 Uiso R
H1191 H 0.2868 0.0548 1.1625 0.0558 1.0000 Uiso R
H1201 H 0.3169 0.3218 1.0950 0.0510 1.0000 Uiso R
H1211 H 0.0022 0.5334 0.9071 0.0566 1.0000 Uiso R
H1221 H 0.5295 1.0045 0.8753 0.0539 1.0000 Uiso R
H1231 H 0.5998 1.2467 0.8178 0.0656 1.0000 Uiso R
H1241 H 0.5317 1.5663 0.7803 0.0663 1.0000 Uiso R
H1251 H 0.3918 1.6387 0.8014 0.0675 1.0000 Uiso R
H1261 H 0.3219 1.4006 0.8581 0.0589 1.0000 Uiso R
H1281 H 0.1852 0.9412 0.8623 0.0570 1.0000 Uiso R
H1291 H 0.2153 0.7011 0.7888 0.0675 1.0000 Uiso R
H1301 H 0.1416 0.3753 0.7745 0.0669 1.0000 Uiso R
H1311 H 0.0339 0.2914 0.8325 0.0660 1.0000 Uiso R

loop_
_atom_site_aniso_label
_atom_site_aniso_U_11
_atom_site_aniso_U_22
_atom_site_aniso_U_33
_atom_site_aniso_U_23
_atom_site_aniso_U_13
_atom_site_aniso_U_12
O1 0.0286(9) 0.0440(11) 0.0652(11) -0.0076(10) 0.0117(8) -0.0013(9)
C2 0.0316(13) 0.0351(15) 0.0562(16) -0.0061(14) 0.0071(12) -0.0028(12)
C3 0.0286(12) 0.0322(14) 0.0495(15) 0.0010(14) 0.0027(11) 0.0008(12)
N4 0.0291(11) 0.0357(12) 0.0498(13) -0.0043(11) 0.0021(10) 0.0000(10)
O5 0.0282(9) 0.0312(9) 0.0544(10) -0.0058(9) 0.0022(8) -0.0019(8)
C6 0.0283(12) 0.0340(15) 0.0472(15) -0.0038(13) 0.0064(11) -0.0056(12)
C7 0.0301(13) 0.0352(15) 0.0587(17) -0.0071(14) 0.0068(12) -0.0042(12)
O8 0.0283(8) 0.0388(10) 0.0559(11) -0.0101(9) 0.0080(8) -0.0031(8)
N9 0.0289(11) 0.0333(12) 0.0515(12) -0.0060(12) 0.0063(10) -0.0007(10)
C10 0.0346(13) 0.0282(14) 0.0577(16) 0.0003(14) 0.0073(12) -0.0041(13)
C11 0.0327(13) 0.0245(13) 0.0467(15) 0.0017(13) 0.0050(11) -0.0031(12)
C12 0.0341(13) 0.0242(13) 0.0453(14) 0.0015(13) 0.0039(11) 0.0001(12)
C13 0.0367(14) 0.0326(15) 0.0620(17) -0.0038(14) 0.0039(12) 0.0042(13)
N14 0.0333(11) 0.0362(14) 0.0618(14) -0.0086(12) 0.0105(11) -0.0014(11)
C15 0.0374(14) 0.0388(16) 0.0429(15) -0.0012(13) 0.0078(12) -0.0074(13)
C16 0.0369(15) 0.0490(17) 0.0559(17) -0.0070(16) 0.0014(13) 0.0012(14)
C17 0.0443(16) 0.064(2) 0.0539(18) -0.0052(18) 0.0012(13) -0.0051(17)
C18 0.0504(17) 0.0540(19) 0.0514(17) -0.0117(16) 0.0024(14) -0.0119(16)
C19 0.0631(18) 0.0389(16) 0.0510(17) -0.0037(15) 0.0098(15) -0.0052(16)
C20 0.0423(15) 0.0389(16) 0.0468(16) -0.0017(14) 0.0040(12) -0.0036(14)
C21 0.0371(14) 0.0369(16) 0.0444(15) 0.0001(14) 0.0065(12) -0.0067(13)
C22 0.0334(14) 0.063(2) 0.0534(16) -0.0126(16) 0.0070(13) 0.0001(15)
C23 0.0378(16) 0.090(3) 0.0534(18) -0.0158(19) 0.0040(14) -0.0057(18)
C24 0.064(2) 0.078(3) 0.064(2) -0.013(2) -0.0093(17) -0.012(2)
C25 0.097(3) 0.066(2) 0.082(2) -0.033(2) -0.032(2) 0.020(2)
C26 0.0624(19) 0.059(2) 0.068(2) -0.0159(18) -0.0170(16) 0.0131(18)
C27 0.0398(15) 0.0394(16) 0.0516(16) -0.0058(14) 0.0156(13) 0.0063(14)
C28 0.0439(16) 0.0573(19) 0.0542(17) 0.0011(17) 0.0096(13) 0.0020(16)
C29 0.0506(18) 0.083(3) 0.0581(19) -0.004(2) 0.0070(15) 0.0063(19)
C30 0.073(2) 0.067(2) 0.064(2) 0.009(2) 0.0161(18) 0.017(2)
C31 0.089(2) 0.0476(19) 0.063(2) 0.0042(19) 0.0293(18) 0.007(2)
C32 0.0534(17) 0.0505(19) 0.0621(19) -0.0073(17) 0.0173(15) -0.0022(16)
O101 0.0271(9) 0.0459(11) 0.0578(11) 0.0094(10) 0.0120(8) 0.0004(8)
C102 0.0317(13) 0.0371(15) 0.0504(15) 0.0047(13) 0.0104(12) -0.0033(12)
C103 0.0294(13) 0.0320(14) 0.0479(15) -0.0012(13) 0.0122(11) 0.0000(12)
N104 0.0325(11) 0.0372(13) 0.0464(12) 0.0011(11) 0.0121(10) 0.0021(10)
O105 0.0346(9) 0.0336(10) 0.0513(10) 0.0023(9) 0.0156(8) 0.0012(8)
C106 0.0306(13) 0.0364(15) 0.0469(15) 0.0024(13) 0.0082(12) -0.0050(12)
C107 0.0316(13) 0.0398(16) 0.0613(17) 0.0088(15) 0.0118(12) 0.0048(13)
O108 0.0268(8) 0.0447(11) 0.0585(11) 0.0101(10) 0.0076(8) 0.0013(9)
N109 0.0258(10) 0.0366(12) 0.0480(12) 0.0038(11) 0.0060(9) 0.0030(10)
C110 0.0371(14) 0.0326(15) 0.0573(16) 0.0007(14) 0.0145(12) -0.0016(12)
C111 0.0315(13) 0.0272(14) 0.0460(15) -0.0019(13) 0.0090(11) -0.0026(11)
C112 0.0329(13) 0.0257(13) 0.0464(15) -0.0001(12) 0.0098(11) -0.0006(11)
C113 0.0339(13) 0.0321(14) 0.0592(16) 0.0036(14) 0.0136(12) 0.0058(13)
N114 0.0309(11) 0.0383(13) 0.0528(13) 0.0059(12) 0.0121(10) 0.0003(11)
C115 0.0372(14) 0.0337(15) 0.0394(14) -0.0008(13) 0.0031(11) -0.0058(13)
C116 0.0612(17) 0.0396(17) 0.0529(16) 0.0028(15) 0.0209(14) 0.0050(15)
C117 0.0638(19) 0.050(2) 0.0559(18) 0.0032(17) 0.0255(15) -0.0004(17)
C118 0.0554(17) 0.0449(18) 0.0458(16) 0.0031(15) 0.0098(14) -0.0066(15)
C119 0.0503(16) 0.0360(16) 0.0565(17) 0.0055(15) 0.0023(14) 0.0003(14)
C120 0.0379(15) 0.0401(16) 0.0511(17) 0.0002(15) 0.0073(12) 0.0008(13)
C121 0.0315(13) 0.0373(16) 0.0413(15) -0.0037(13) 0.0050(11) -0.0073(13)
C122 0.0339(14) 0.0485(17) 0.0518(16) 0.0055(15) 0.0089(12) -0.0035(13)
C123 0.0390(15) 0.070(2) 0.0527(17) 0.0012(17) 0.0119(13) -0.0073(16)
C124 0.0585(19) 0.057(2) 0.0489(17) 0.0064(16) 0.0126(14) -0.0164(17)
C125 0.0598(18) 0.053(2) 0.0572(18) 0.0145(17) 0.0139(15) -0.0004(16)
C126 0.0405(15) 0.0520(19) 0.0553(17) 0.0075(16) 0.0130(13) 0.0018(14)
C127 0.0317(13) 0.0435(17) 0.0463(16) 0.0088(14) 0.0035(12) 0.0084(13)
C128 0.0409(15) 0.0509(18) 0.0535(17) 0.0078(16) 0.0095(13) 0.0049(14)
C129 0.0497(17) 0.070(2) 0.0497(17) 0.0092(18) 0.0106(14) 0.0147(18)
C130 0.0572(18) 0.063(2) 0.0476(18) -0.0041(17) 0.0002(15) 0.0192(18)
C131 0.0540(17) 0.058(2) 0.0528(18) -0.0042(17) -0.0072(14) 0.0025(17)
C132 0.0395(15) 0.0537(18) 0.0497(16) 0.0018(17) 0.0030(12) 0.0013(15)

loop_
_atom_type_symbol
_atom_type_scat_dispersion_real
_atom_type_scat_dispersion_imag
_atom_type_scat_Cromer_Mann_a1
_atom_type_scat_Cromer_Mann_b1
_atom_type_scat_Cromer_Mann_a2
_atom_type_scat_Cromer_Mann_b2
_atom_type_scat_Cromer_Mann_a3
_atom_type_scat_Cromer_Mann_b3
_atom_type_scat_Cromer_Mann_a4
_atom_type_scat_Cromer_Mann_b4
_atom_type_scat_Cromer_Mann_c
_atom_type_scat_source
C 0.0033 0.0016 2.3100 20.8439 1.0200 10.2075 1.5886 0.5687 0.8650 51.6512 0.2156 'International Tables Vol C 4.2.6.8 and 6.1.1.4'
H 0.0000 0.0000 0.4930 10.5109 0.3229 26.1257 0.1402 3.1424 0.0408 57.7998 0.0030 'International Tables Vol C 4.2.6.8 and 6.1.1.4'
N 0.0061 0.0033 12.2126 0.0057 3.1322 9.8933 2.0125 28.9975 1.1663 0.5826 -11.5290 'International Tables Vol C 4.2.6.8 and 6.1.1.4'
O 0.0106 0.0060 3.0485 13.2771 2.2868 5.7011 1.5463 0.3239 0.8670 32.9089 0.2508 'International Tables Vol C 4.2.6.8 and 6.1.1.4'

loop_
_exptl_crystal_face_index_h
_exptl_crystal_face_index_k
_exptl_crystal_face_index_l
_exptl_crystal_face_perp_dist
1 0 0 0.100
-1 0 0 0.100
0 1 0 0.250
0 -1 0 0.200
0 0 1 0.030
0 0 -1 0.050
5 1 6 0.084

loop_
_geom_angle_atom_site_label_1
_geom_angle_atom_site_label_2
_geom_angle_atom_site_label_3
_geom_angle
_geom_angle_publ_flag
C2 O1 N14 111.57(15) yes
O1 C2 C3 110.16(19) yes
O1 C2 H21 109.9 no
C3 C2 H21 108.8 no
O1 C2 H22 106.6 no
C3 C2 H22 111.9 no
H21 C2 H22 109.5 no
C2 C3 N4 114.6(2) yes
C2 C3 C12 109.46(19) yes
N4 C3 C12 110.35(17) yes
C2 C3 H31 108.5 no
N4 C3 H31 106.1 no
C12 C3 H31 107.6 no
C3 N4 O5 107.10(17) yes
C3 N4 C15 116.09(18) yes
O5 N4 C15 109.19(18) yes
N4 O5 C6 106.35(16) yes
O5 C6 C7 104.72(19) yes
O5 C6 C11 110.30(17) yes
C7 C6 C11 108.2(2) yes
O5 C6 H61 109.1 no
C7 C6 H61 112.2 no
C11 C6 H61 112.1 no
C6 C7 O8 109.3(2) yes
C6 C7 H71 111.6 no
O8 C7 H71 109.4 no
C6 C7 H72 111.9 no
O8 C7 H72 105.3 no
H71 C7 H72 109.1 no
C7 O8 N9 107.50(15) yes
O8 N9 C10 105.88(16) yes
O8 N9 C21 107.36(16) yes
C10 N9 C21 116.6(2) yes
N9 C10 C11 110.0(2) yes
N9 C10 H101 108.0 no
C11 C10 H101 110.6 no
N9 C10 H102 110.3 no
C11 C10 H102 108.7 no
H101 C10 H102 109.3 no
C10 C11 C6 113.59(19) yes
C10 C11 C12 126.1(2) yes
C6 C11 C12 120.1(2) yes
C3 C12 C11 120.9(2) yes
C3 C12 C13 110.61(19) yes
C11 C12 C13 128.1(2) yes
C12 C13 N14 109.7(2) yes
C12 C13 H131 113.0 no
N14 C13 H131 107.3 no
C12 C13 H132 110.3 no
N14 C13 H132 107.6 no
H131 C13 H132 108.8 no
C13 N14 O1 108.25(18) yes
C13 N14 C27 119.61(19) yes
O1 N14 C27 111.28(19) yes
N4 C15 C16 118.1(2) yes
N4 C15 C20 122.6(2) yes
C16 C15 C20 119.2(2) yes
C15 C16 C17 119.9(3) yes
C15 C16 H161 119.6 no
C17 C16 H161 120.5 no
C16 C17 C18 120.8(3) yes
C16 C17 H171 119.2 no
C18 C17 H171 120.0 no
C17 C18 C19 119.4(3) yes
C17 C18 H181 121.7 no
C19 C18 H181 118.9 no
C18 C19 C20 121.0(3) yes
C18 C19 H191 120.0 no
C20 C19 H191 119.0 no
C15 C20 C19 119.7(2) yes
C15 C20 H201 118.4 no
C19 C20 H201 121.9 no
N9 C21 C22 121.1(2) yes
N9 C21 C26 120.3(2) yes
C22 C21 C26 118.5(3) yes
C21 C22 C23 120.8(3) yes
C21 C22 H221 118.8 no
C23 C22 H221 120.3 no
C22 C23 C24 120.6(3) yes
C22 C23 H231 118.5 no
C24 C23 H231 120.9 no
C23 C24 C25 119.2(3) yes
C23 C24 H241 119.9 no
C25 C24 H241 120.9 no
C24 C25 C26 121.3(3) yes
C24 C25 H251 119.9 no
C26 C25 H251 118.7 no
C25 C26 C21 119.6(3) yes
C25 C26 H261 120.6 no
C21 C26 H261 119.8 no
N14 C27 C28 122.2(2) yes
N14 C27 C32 119.7(2) yes
C28 C27 C32 118.1(3) yes
C27 C28 C29 120.5(3) yes
C27 C28 H281 118.7 no
C29 C28 H281 120.8 no
C28 C29 C30 120.9(3) yes
C28 C29 H291 120.1 no
C30 C29 H291 118.9 no
C29 C30 C31 119.4(3) yes
C29 C30 H301 120.0 no
C31 C30 H301 120.6 no
C30 C31 C32 120.6(3) yes
C30 C31 H311 120.6 no
C32 C31 H311 118.7 no
C27 C32 C31 120.4(3) yes
C27 C32 H321 118.8 no
C31 C32 H321 120.8 no
C102 O101 N114 111.56(15) yes
O101 C102 C103 109.6(2) yes
O101 C102 H1021 105.6 no
C103 C102 H1021 111.1 no
O101 C102 H1022 110.8 no
C103 C102 H1022 110.5 no
H1021 C102 H1022 109.1 no
C102 C103 N104 115.1(2) yes
C102 C103 C112 109.64(19) yes
N104 C103 C112 110.96(17) yes
C102 C103 H1031 107.9 no
N104 C103 H1031 106.2 no
C112 C103 H1031 106.5 no
C103 N104 O105 107.73(16) yes
C103 N104 C115 116.43(18) yes
O105 N104 C115 109.47(17) yes
N104 O105 C106 105.90(16) yes
O105 C106 C107 105.5(2) yes
O105 C106 C111 109.98(17) yes
C107 C106 C111 108.3(2) yes
O105 C106 H1061 109.7 no
C107 C106 H1061 110.1 no
C111 C106 H1061 113.0 no
C106 C107 O108 108.9(2) yes
C106 C107 H1071 110.0 no
O108 C107 H1071 107.2 no
C106 C107 H1072 111.6 no
O108 C107 H1072 108.6 no
H1071 C107 H1072 110.3 no
C107 O108 N109 108.17(16) yes
O108 N109 C110 105.93(17) yes
O108 N109 C121 106.14(16) yes
C110 N109 C121 114.27(19) yes
N109 C110 C111 110.6(2) yes
N109 C110 H1101 108.5 no
C111 C110 H1101 109.4 no
N109 C110 H1102 107.1 no
C111 C110 H1102 111.3 no
H1101 C110 H1102 109.8 no
C110 C111 C106 114.46(19) yes
C110 C111 C112 125.8(2) yes
C106 C111 C112 119.7(2) yes
C103 C112 C111 121.2(2) yes
C103 C112 C113 111.55(18) yes
C111 C112 C113 127.1(2) yes
C112 C113 N114 110.5(2) yes
C112 C113 H1131 110.0 no
N114 C113 H1131 106.3 no
C112 C113 H1132 113.2 no
N114 C113 H1132 106.3 no
H1131 C113 H1132 110.2 no
C113 N114 O101 107.84(17) yes
C113 N114 C127 120.26(19) yes
O101 N114 C127 110.88(19) yes
N104 C115 C116 118.7(2) yes
N104 C115 C120 122.5(2) yes
C116 C115 C120 118.8(2) yes
C115 C116 C117 120.2(3) yes
C115 C116 H1161 119.3 no
C117 C116 H1161 120.5 no
C116 C117 C118 121.3(2) yes
C116 C117 H1171 119.7 no
C118 C117 H1171 119.0 no
C117 C118 C119 118.7(3) yes
C117 C118 H1181 120.0 no
C119 C118 H1181 121.3 no
C118 C119 C120 120.7(3) yes
C118 C119 H1191 119.7 no
C120 C119 H1191 119.6 no
C119 C120 C115 120.3(2) yes
C119 C120 H1201 120.7 no
C115 C120 H1201 119.0 no
N109 C121 C122 120.6(2) yes
N109 C121 C126 120.3(2) yes
C122 C121 C126 119.0(2) yes
C121 C122 C123 119.2(3) yes
C121 C122 H1221 119.3 no
C123 C122 H1221 121.4 no
C122 C123 C124 121.7(3) yes
C122 C123 H1231 118.5 no
C124 C123 H1231 119.8 no
C123 C124 C125 119.0(3) yes
C123 C124 H1241 121.4 no
C125 C124 H1241 119.6 no
C124 C125 C126 119.9(3) yes
C124 C125 H1251 121.3 no
C126 C125 H1251 118.8 no
C125 C126 C121 121.1(2) yes
C125 C126 H1261 119.5 no
C121 C126 H1261 119.4 no
N114 C127 C128 122.6(2) yes
N114 C127 C132 118.6(2) yes
C128 C127 C132 118.7(3) yes
C127 C128 C129 119.9(3) yes
C127 C128 H1281 119.9 no
C129 C128 H1281 120.3 no
C128 C129 C130 121.2(3) yes
C128 C129 H1291 118.9 no
C130 C129 H1291 119.9 no
C129 C130 C131 119.1(3) yes
C129 C130 H1301 119.2 no
C131 C130 H1301 121.7 no
C130 C131 C132 120.7(3) yes
C130 C131 H1311 118.9 no
C132 C131 H1311 120.4 no
C127 C132 C131 120.5(3) yes
C127 C132 H1211 118.0 no
C131 C132 H1211 121.4 no

loop_
_geom_bond_atom_site_label_1
_geom_bond_atom_site_label_2
_geom_bond_distance
_geom_bond_publ_flag
O1 C2 1.450(3) yes
O1 N14 1.445(2) yes
C2 C3 1.523(3) yes
C2 H21 0.983 no
C2 H22 0.998 no
C3 N4 1.472(3) yes
C3 C12 1.505(3) yes
C3 H31 1.005 no
N4 O5 1.442(2) yes
N4 C15 1.426(3) yes
O5 C6 1.434(3) yes
C6 C7 1.516(3) yes
C6 C11 1.500(3) yes
C6 H61 1.020 no
C7 O8 1.425(3) yes
C7 H71 0.978 no
C7 H72 1.006 no
O8 N9 1.454(2) yes
N9 C10 1.478(3) yes
N9 C21 1.424(3) yes
C10 C11 1.504(3) yes
C10 H101 0.991 no
C10 H102 0.987 no
C11 C12 1.331(3) yes
C12 C13 1.505(3) yes
C13 N14 1.473(3) yes
C13 H131 0.974 no
C13 H132 0.986 no
N14 C27 1.416(3) yes
C15 C16 1.394(3) yes
C15 C20 1.388(3) yes
C16 C17 1.376(4) yes
C16 H161 0.948 no
C17 C18 1.379(4) yes
C17 H171 0.952 no
C18 C19 1.368(3) yes
C18 H181 0.932 no
C19 C20 1.385(3) yes
C19 H191 0.957 no
C20 H201 0.927 no
C21 C22 1.381(3) yes
C21 C26 1.383(4) yes
C22 C23 1.378(3) yes
C22 H221 0.952 no
C23 C24 1.360(4) yes
C23 H231 0.949 no
C24 C25 1.362(4) yes
C24 H241 0.940 no
C25 C26 1.386(4) yes
C25 H251 0.946 no
C26 H261 0.947 no
C27 C28 1.384(3) yes
C27 C32 1.403(4) yes
C28 C29 1.382(4) yes
C28 H281 0.929 no
C29 C30 1.371(4) yes
C29 H291 0.941 no
C30 C31 1.373(4) yes
C30 H301 0.940 no
C31 C32 1.379(4) yes
C31 H311 0.949 no
C32 H321 0.938 no
O101 C102 1.450(3) yes
O101 N114 1.442(2) yes
C102 C103 1.531(3) yes
C102 H1021 1.005 no
C102 H1022 1.013 no
C103 N104 1.468(3) yes
C103 C112 1.508(3) yes
C103 H1031 0.970 no
N104 O105 1.445(2) yes
N104 C115 1.429(3) yes
O105 C106 1.437(3) yes
C106 C107 1.513(3) yes
C106 C111 1.498(3) yes
C106 H1061 1.007 no
C107 O108 1.425(3) yes
C107 H1071 0.996 no
C107 H1072 0.986 no
O108 N109 1.458(2) yes
N109 C110 1.480(3) yes
N109 C121 1.441(3) yes
C110 C111 1.503(3) yes
C110 H1101 1.003 no
C110 H1102 0.993 no
C111 C112 1.326(3) yes
C112 C113 1.505(3) yes
C113 N114 1.473(3) yes
C113 H1131 1.002 no
C113 H1132 0.968 no
N114 C127 1.422(3) yes
C115 C116 1.386(3) yes
C115 C120 1.381(4) yes
C116 C117 1.378(4) yes
C116 H1161 0.944 no
C117 C118 1.369(4) yes
C117 H1171 0.961 no
C118 C119 1.379(3) yes
C118 H1181 0.948 no
C119 C120 1.386(3) yes
C119 H1191 0.938 no
C120 H1201 0.942 no
C121 C122 1.386(3) yes
C121 C126 1.383(3) yes
C122 C123 1.391(4) yes
C122 H1221 0.948 no
C123 C124 1.369(4) yes
C123 H1231 0.954 no
C124 C125 1.383(4) yes
C124 H1241 0.953 no
C125 C126 1.383(3) yes
C125 H1251 0.941 no
C126 H1261 0.966 no
C127 C128 1.387(3) yes
C127 C132 1.398(4) yes
C128 C129 1.385(4) yes
C128 H1281 0.939 no
C129 C130 1.380(4) yes
C129 H1291 0.949 no
C130 C131 1.376(4) yes
C130 H1301 0.937 no
C131 C132 1.379(4) yes
C131 H1311 0.940 no
C132 H1211 0.953 no

loop_
_geom_contact_atom_site_label_1
_geom_contact_atom_site_label_2
_geom_contact_distance
_geom_contact_site_symmetry_2
_geom_contact_publ_flag
O1 C2 3.303(3) 2_556 no
O5 C22 3.586(3) 2_646 no
O8 C7 3.395(3) 2_656 no
O101 C102 3.260(3) 2_557 no
O101 C113 3.303(3) 2_547 no
O101 O101 3.398(1) 2_557 no
O101 O101 3.398(1) 2_547 no
O101 N114 3.491(3) 2_547 no
O105 C122 3.541(3) 2_647 no
O108 C107 3.439(3) 2_657 no
N4 C19 3.582(3) 1_565 no
N104 C119 3.441(4) 1_565 no
N114 C102 3.452(3) 2_557 no
C17 C130 3.589(4) 2_546 no
C25 C123 3.543(4) . no
C103 C119 3.592(4) 1_565 no
C106 C122 3.553(3) 2_647 no
C107 C126 3.571(4) 1_545 no
C113 C131 3.587(4) 1_565 no

loop_
_geom_torsion_atom_site_label_1
_geom_torsion_atom_site_label_2
_geom_torsion_atom_site_label_3
_geom_torsion_atom_site_label_4
_geom_torsion
_geom_torsion_publ_flag
O1 N14 C13 C12 -61.8(2) no
O1 N14 C27 C28 151.1(2) no
O1 N14 C27 C32 -32.0(3) no
O1 C2 C3 N4 178.6(2) no
O1 C2 C3 C12 54.1(2) no
O5 N4 C3 C2 -74.2(2) no
O5 N4 C3 C12 49.8(2) no
O5 N4 C15 C16 171.0(2) no
O5 N4 C15 C20 -12.7(3) no
O5 C6 C7 O8 -174.1(2) no
O5 C6 C11 C10 161.1(2) no
O5 C6 C11 C12 -14.2(3) no
O8 N9 C10 C11 60.9(2) no
O8 N9 C21 C22 -28.2(3) no
O8 N9 C21 C26 156.3(2) no
O8 C7 C6 C11 -56.5(2) no
O101 N114 C113 C112 60.7(2) no
O101 N114 C127 C128 -149.9(2) no
O101 N114 C127 C132 33.4(3) no
O101 C102 C103 N104 -179.4(2) no
O101 C102 C103 C112 -53.5(2) no
O105 N104 C103 C102 79.1(2) no
O105 N104 C103 C112 -46.1(2) no
O105 N104 C115 C116 -172.8(2) no
O105 N104 C115 C120 10.5(3) no
O105 C106 C107 O108 174.1(2) no
O105 C106 C111 C110 -161.1(2) no
O105 C106 C111 C112 17.2(3) no
O108 N109 C110 C111 -58.7(2) no
O108 N109 C121 C122 26.3(3) no
O108 N109 C121 C126 -156.2(2) no
O108 C107 C106 C111 56.4(2) no
N4 O5 C6 C7 173.6(2) no
N4 O5 C6 C11 57.4(2) no
N4 C3 C12 C11 -7.0(3) no
N4 C3 C12 C13 179.8(2) no
N4 C15 C16 C17 177.6(2) no
N4 C15 C20 C19 -177.1(2) no
N9 O8 C7 C6 70.7(2) no
N9 C10 C11 C6 -51.2(3) no
N9 C10 C11 C12 123.8(3) no
N9 C21 C22 C23 -176.7(2) no
N9 C21 C26 C25 176.8(3) no
N14 O1 C2 C3 -60.6(2) no
N14 C13 C12 C3 57.9(2) no
N14 C13 C12 C11 -114.6(3) no
N14 C27 C28 C29 178.0(3) no
N14 C27 C32 C31 -178.1(3) no
N104 O105 C106 C107 -176.5(2) no
N104 O105 C106 C111 -60.0(2) no
N104 C103 C112 C111 3.4(3) no
N104 C103 C112 C113 179.0(2) no
N104 C115 C116 C117 -178.5(2) no
N104 C115 C120 C119 177.8(2) no
N109 O108 C107 C106 -71.2(2) no
N109 C110 C111 C106 49.4(3) no
N109 C110 C111 C112 -128.8(2) no
N109 C121 C122 C123 -179.9(2) no
N109 C121 C126 C125 179.7(2) no
N114 O101 C102 C103 62.4(2) no
N114 C113 C112 C103 -55.3(3) no
N114 C113 C112 C111 120.0(3) no
N114 C127 C128 C129 -177.6(2) no
N114 C127 C132 C131 177.8(2) no
C2 O1 N14 C13 64.2(2) no
C2 O1 N14 C27 -69.1(2) no
C2 C3 N4 C15 48.0(3) no
C2 C3 C12 C11 120.0(2) no
C2 C3 C12 C13 -53.2(2) no
C3 N4 O5 C6 -77.4(2) no
C3 N4 C15 C16 49.9(3) no
C3 N4 C15 C20 -133.8(2) no
C3 C12 C11 C6 -11.3(3) no
C3 C12 C11 C10 174.0(2) no
C6 O5 N4 C15 156.2(2) no
C6 C11 C12 C13 160.6(2) no
C7 O8 N9 C10 -72.0(2) no
C7 O8 N9 C21 162.8(2) no
C7 C6 C11 C10 47.1(3) no
C7 C6 C11 C12 -128.2(2) no
C10 N9 C21 C22 -146.6(2) no
C10 N9 C21 C26 37.8(3) no
C10 C11 C12 C13 -14.1(4) no
C11 C10 N9 C21 -179.8(2) no
C12 C3 N4 C15 172.1(2) no
C12 C13 N14 C27 67.1(3) no
C13 N14 C27 C28 23.6(4) no
C13 N14 C27 C32 -159.4(2) no
C15 C16 C17 C18 -0.7(4) no
C15 C20 C19 C18 0.0(4) no
C16 C15 C20 C19 -0.9(4) no
C16 C17 C18 C19 -0.1(4) no
C17 C16 C15 C20 1.2(4) no
C17 C18 C19 C20 0.5(4) no
C21 C22 C23 C24 0.4(5) no
C21 C26 C25 C24 -0.5(5) no
C22 C21 C26 C25 1.2(4) no
C22 C23 C24 C25 0.3(5) no
C23 C22 C21 C26 -1.1(4) no
C23 C24 C25 C26 -0.3(5) no
C27 C28 C29 C30 0.1(5) no
C27 C32 C31 C30 -0.1(5) no
C28 C27 C32 C31 -1.0(4) no
C28 C29 C30 C31 -1.3(5) no
C29 C28 C27 C32 1.0(4) no
C29 C30 C31 C32 1.3(5) no
C102 O101 N114 C113 -65.7(2) no
C102 O101 N114 C127 67.8(2) no
C102 C103 N104 C115 -44.2(3) no
C102 C103 C112 C111 -124.9(2) no
C102 C103 C112 C113 50.7(3) no
C103 N104 O105 C106 76.4(2) no
C103 N104 C115 C116 -50.4(3) no
C103 N104 C115 C120 132.9(2) no
C103 C112 C111 C106 11.6(3) no
C103 C112 C111 C110 -170.3(2) no
C106 O105 N104 C115 -156.1(2) no
C106 C111 C112 C113 -163.3(2) no
C107 O108 N109 C110 71.3(2) no
C107 O108 N109 C121 -166.9(2) no
C107 C106 C111 C110 -46.3(3) no
C107 C106 C111 C112 132.0(2) no
C110 N109 C121 C122 142.6(2) no
C110 N109 C121 C126 -39.9(3) no
C110 C111 C112 C113 14.8(4) no
C111 C110 N109 C121 -175.2(2) no
C112 C103 N104 C115 -169.5(2) no
C112 C113 N114 C127 -67.7(3) no
C113 N114 C127 C128 -22.9(3) no
C113 N114 C127 C132 160.4(2) no
C115 C116 C117 C118 0.8(4) no
C115 C120 C119 C118 0.4(4) no
C116 C115 C120 C119 1.1(3) no
C116 C117 C118 C119 0.6(4) no
C117 C116 C115 C120 -1.6(4) no
C117 C118 C119 C120 -1.2(4) no
C121 C122 C123 C124 -0.7(4) no
C121 C126 C125 C124 0.9(4) no
C122 C121 C126 C125 -2.7(4) no
C122 C123 C124 C125 -1.2(4) no
C123 C122 C121 C126 2.6(4) no
C123 C124 C125 C126 1.1(4) no
C127 C128 C129 C130 -0.5(4) no
C127 C132 C131 C130 0.2(4) no
C128 C127 C132 C131 1.1(4) no
C128 C129 C130 C131 1.7(4) no
C129 C128 C127 C132 -0.9(4) no
C129 C130 C131 C132 -1.6(4) no
